data_7246490
loop_
_publ_author_name
'Yagi, Takumi'
'Tachikawa, Takashi'
'Ito, Suguru'

_publ_section_title
;
 Solvates of a dianisyl-substituted donor--acceptor-type benzothiadiazole:
 mechanochromic, vapochromic, and acid-responsive multicolor luminescence
;
_journal_issue 16
_journal_name_full CrystEngComm
_journal_page_first 2379
_journal_page_last 2389
_journal_paper_doi 10.1039/D2CE01705A
_journal_volume 25
_journal_year 2023
_chemical_formula_moiety 'C40 H29 N5 O2 S'
_chemical_formula_sum 'C40 H29 N5 O2 S'
_chemical_formula_weight 643.76
_chemical_name_systematic
4-(4-methoxyphenyl)-7-[1-(4-methoxyphenyl)-1H-phenanthro[9,10-d]imidazol-2-yl]benzo[c][1,2,5]thiadiazole
_space_group_crystal_system monoclinic
_space_group_IT_number 15
_space_group_name_Hall '-C 2yc'
_space_group_name_H-M_alt 'C 1 2/c 1'
_atom_sites_solution_hydrogens geom
_atom_sites_solution_primary direct
_atom_sites_solution_secondary difmap
_audit_update_record
;
2022-12-26 deposited with the CCDC.	2023-03-21 downloaded from the CCDC.
;
_cell_angle_alpha 90.0000
_cell_angle_beta 108.4906(10)
_cell_angle_gamma 90.0000
_cell_formula_units_Z 8
_cell_length_a 27.6505(2)
_cell_length_b 10.34767(8)
_cell_length_c 23.2526(2)
_cell_measurement_reflns_used 13489
_cell_measurement_temperature 223
_cell_measurement_theta_max 74.75
_cell_measurement_theta_min 4.35
_cell_volume 6309.54(9)
_computing_cell_refinement 'CrysAlisPro 1.171.40.66a (Rigaku OD, 2019)'
_computing_data_collection 'CrysAlisPro 1.171.40.66a (Rigaku OD, 2019)'
_computing_data_reduction 'CrysAlisPro 1.171.40.66a (Rigaku OD, 2019)'
_computing_molecular_graphics 'CrystalStructure 4.2.5'
_computing_publication_material 'CrystalStructure 4.2.5 (Rigaku, 2017)'
_computing_structure_refinement 'SHELXL Version 2014/7 (Sheldrick, 2008)'
_computing_structure_solution 'SIR92 (Altomare, et al., 1994)'
_diffrn_ambient_temperature 223
_diffrn_detector_area_resol_mean 5.814
_diffrn_measured_fraction_theta_full 0.999
_diffrn_measured_fraction_theta_max 0.998
_diffrn_measurement_device_type 'Rigaku XtaLAB P200'
_diffrn_measurement_method \w
_diffrn_radiation_type 'Cu K\a'
_diffrn_radiation_wavelength 1.54184
_diffrn_reflns_av_R_equivalents 0.0247
_diffrn_reflns_Laue_measured_fraction_full 0.999
_diffrn_reflns_Laue_measured_fraction_max 0.998
_diffrn_reflns_limit_h_max 31
_diffrn_reflns_limit_h_min -33
_diffrn_reflns_limit_k_max 6
_diffrn_reflns_limit_k_min -12
_diffrn_reflns_limit_l_max 28
_diffrn_reflns_limit_l_min -27
_diffrn_reflns_number 19744
_diffrn_reflns_point_group_measured_fraction_full 0.999
_diffrn_reflns_point_group_measured_fraction_max 0.998
_diffrn_reflns_theta_full 67.684
_diffrn_reflns_theta_max 68.237
_diffrn_reflns_theta_min 4.009
_diffrn_standards_number 0
_exptl_absorpt_coefficient_mu 1.275
_exptl_absorpt_correction_T_max 0.987
_exptl_absorpt_correction_T_min 0.639
_exptl_absorpt_correction_type multi-scan
_exptl_absorpt_process_details
;
CrysAlisPro 1.171.40.66a (Rigaku Oxford Diffraction, 2019)
Empirical absorption correction using spherical harmonics,
 implemented in SCALE3 ABSPACK scaling algorithm.
;
_exptl_crystal_colour yellow
_exptl_crystal_density_diffrn 1.355
_exptl_crystal_density_method 'not measured'
_exptl_crystal_description block
_exptl_crystal_F_000 2688.00
_exptl_crystal_preparation Luminescent
_exptl_crystal_recrystallization_method 'Re-crystallisation from solvent: pyridine'
_exptl_crystal_size_max 0.700
_exptl_crystal_size_mid 0.500
_exptl_crystal_size_min 0.010
_refine_diff_density_max 0.48
_refine_diff_density_min -0.53
_refine_ls_extinction_method none
_refine_ls_goodness_of_fit_ref 1.052
_refine_ls_hydrogen_treatment constr
_refine_ls_number_parameters 433
_refine_ls_number_reflns 5778
_refine_ls_number_restraints 0
_refine_ls_R_factor_all 0.0449
_refine_ls_R_factor_gt 0.0425
_refine_ls_shift/su_max 0.000
_refine_ls_structure_factor_coef Fsqd
_refine_ls_weighting_details 'w = 1/[\s^2^(Fo^2^)+(0.0576P)^2^+4.6619P] where P=(Fo^2^+2Fc^2^)/3'
_refine_ls_weighting_scheme calc
_refine_ls_wR_factor_gt 0.1126
_refine_ls_wR_factor_ref 0.1145
_reflns_Friedel_coverage 0.000
_reflns_number_gt 5326
_reflns_number_total 5778
_reflns_threshold_expression F^2^>2.0\s(F^2^)
_cod_data_source_file d2ce01705a2.cif
_cod_data_source_block ygt073
_cod_depositor_comments 'Adding full bibliography for 7246486--7246491.cif.'
_cod_database_code 7246490

loop_
_space_group_symop_operation_xyz
'x, y, z'
'-x, y, -z+1/2'
'x+1/2, y+1/2, z'
'-x+1/2, y+1/2, -z+1/2'
'-x, -y, -z'
'x, -y, z-1/2'
'-x+1/2, -y+1/2, -z'
'x+1/2, -y+1/2, z-1/2'

loop_
_atom_site_label
_atom_site_type_symbol
_atom_site_fract_x
_atom_site_fract_y
_atom_site_fract_z
_atom_site_U_iso_or_equiv
_atom_site_adp_type
_atom_site_occupancy
_atom_site_site_symmetry_order
_atom_site_calc_flag
_atom_site_refinement_flags_posn
_atom_site_refinement_flags_adp
_atom_site_refinement_flags_occupancy
_atom_site_disorder_assembly
_atom_site_disorder_group
S1 S 0.10225(2) -0.15416(5) 0.09947(2) 0.05860(16) Uani 1 1 d . . . . .
O1 O 0.32508(5) -0.27128(11) 0.04577(6) 0.0485(3) Uani 1 1 d . . . . .
O2 O -0.10021(5) -0.29311(14) -0.23148(6) 0.0566(3) Uani 1 1 d . . . . .
N1 N 0.22763(5) 0.17336(11) 0.08613(6) 0.0327(3) Uani 1 1 d . . . . .
N2 N 0.17179(5) 0.33259(12) 0.08232(6) 0.0335(3) Uani 1 1 d . . . . .
N3 N 0.13684(6) -0.02896(15) 0.09921(6) 0.0471(3) Uani 1 1 d . . . . .
N4 N 0.06362(6) -0.15274(14) 0.03132(6) 0.0457(3) Uani 1 1 d . . . . .
N5 N -0.01085(10) 0.4082(3) -0.12876(17) 0.1085(9) Uani 1 1 d . . . . .
C1 C 0.25489(6) 0.27206(14) 0.12270(6) 0.0318(3) Uani 1 1 d . . . . .
C2 C 0.30745(6) 0.28191(14) 0.15964(7) 0.0332(3) Uani 1 1 d . . . . .
C3 C 0.34567(6) 0.19006(17) 0.16135(8) 0.0432(4) Uani 1 1 d . . . . .
H3 H 0.3374 0.1166 0.1363 0.052 Uiso 1 1 calc R U . . .
C4 C 0.39464(7) 0.20661(19) 0.19901(9) 0.0521(4) Uani 1 1 d . . . . .
H4 H 0.4196 0.1444 0.1998 0.063 Uiso 1 1 calc R U . . .
C5 C 0.40755(7) 0.31499(19) 0.23614(9) 0.0521(4) Uani 1 1 d . . . . .
H5 H 0.4412 0.3258 0.2620 0.063 Uiso 1 1 calc R U . . .
C6 C 0.37125(6) 0.40591(17) 0.23504(8) 0.0443(4) Uani 1 1 d . . . . .
H6 H 0.3806 0.4790 0.2602 0.053 Uiso 1 1 calc R U . . .
C7 C 0.32047(6) 0.39310(14) 0.19744(7) 0.0347(3) Uani 1 1 d . . . . .
C8 C 0.28208(6) 0.49103(14) 0.19766(7) 0.0338(3) Uani 1 1 d . . . . .
C9 C 0.29314(6) 0.59677(16) 0.23816(7) 0.0411(4) Uani 1 1 d . . . . .
H9 H 0.3261 0.6054 0.2661 0.049 Uiso 1 1 calc R U . . .
C10 C 0.25653(7) 0.68726(16) 0.23732(7) 0.0446(4) Uani 1 1 d . . . . .
H10 H 0.2647 0.7564 0.2650 0.054 Uiso 1 1 calc R U . . .
C11 C 0.20784(7) 0.67800(16) 0.19634(8) 0.0443(4) Uani 1 1 d . . . . .
H11 H 0.1832 0.7410 0.1960 0.053 Uiso 1 1 calc R U . . .
C12 C 0.19554(6) 0.57665(15) 0.15618(7) 0.0388(3) Uani 1 1 d . . . . .
H12 H 0.1626 0.5708 0.1281 0.047 Uiso 1 1 calc R U . . .
C13 C 0.23207(6) 0.48155(14) 0.15694(6) 0.0325(3) Uani 1 1 d . . . . .
C14 C 0.21945(6) 0.36779(14) 0.11977(6) 0.0313(3) Uani 1 1 d . . . . .
C15 C 0.17798(6) 0.21531(14) 0.06353(7) 0.0332(3) Uani 1 1 d . . . . .
C16 C 0.13600(6) 0.13805(14) 0.02328(7) 0.0343(3) Uani 1 1 d . . . . .
C17 C 0.11825(6) 0.02225(15) 0.04337(7) 0.0354(3) Uani 1 1 d . . . . .
C18 C 0.07563(6) -0.04802(14) 0.00429(7) 0.0344(3) Uani 1 1 d . . . . .
C19 C 0.04927(6) -0.00422(15) -0.05626(7) 0.0343(3) Uani 1 1 d . . . . .
C20 C 0.06656(6) 0.11089(15) -0.07190(7) 0.0391(3) Uani 1 1 d . . . . .
H20 H 0.0494 0.1458 -0.1103 0.047 Uiso 1 1 calc R U . . .
C21 C 0.10871(6) 0.18007(15) -0.03353(7) 0.0390(3) Uani 1 1 d . . . . .
H21 H 0.1183 0.2579 -0.0477 0.047 Uiso 1 1 calc R U . . .
C22 C 0.00791(6) -0.07907(15) -0.09944(7) 0.0356(3) Uani 1 1 d . . . . .
C23 C -0.02376(6) -0.16421(15) -0.08180(7) 0.0394(4) Uani 1 1 d . . . . .
H23 H -0.0200 -0.1728 -0.0404 0.047 Uiso 1 1 calc R U . . .
C24 C -0.06085(6) -0.23702(17) -0.12396(8) 0.0432(4) Uani 1 1 d . . . . .
H24 H -0.0819 -0.2936 -0.1110 0.052 Uiso 1 1 calc R U . . .
C25 C -0.06643(6) -0.22539(17) -0.18510(7) 0.0433(4) Uani 1 1 d . . . . .
C26 C -0.03644(7) -0.13951(19) -0.20362(8) 0.0485(4) Uani 1 1 d . . . . .
H26 H -0.0410 -0.1295 -0.2452 0.058 Uiso 1 1 calc R U . . .
C27 C 0.00019(6) -0.06803(18) -0.16177(7) 0.0441(4) Uani 1 1 d . . . . .
H27 H 0.0205 -0.0104 -0.1753 0.053 Uiso 1 1 calc R U . . .
C28 C -0.12852(8) -0.3914(2) -0.21497(10) 0.0585(5) Uani 1 1 d . . . . .
H28A H -0.1509 -0.4322 -0.2512 0.070 Uiso 1 1 calc R U . . .
H28B H -0.1054 -0.4555 -0.1905 0.070 Uiso 1 1 calc R U . . .
H28C H -0.1487 -0.3544 -0.1918 0.070 Uiso 1 1 calc R U . . .
C29 C 0.24846(5) 0.05264(14) 0.07366(7) 0.0325(3) Uani 1 1 d . . . . .
C30 C 0.26622(6) 0.04392(15) 0.02438(7) 0.0395(3) Uani 1 1 d . . . . .
H30 H 0.2613 0.1128 -0.0032 0.047 Uiso 1 1 calc R U . . .
C31 C 0.29125(7) -0.06642(16) 0.01603(8) 0.0429(4) Uani 1 1 d . . . . .
H31 H 0.3033 -0.0726 -0.0174 0.051 Uiso 1 1 calc R U . . .
C32 C 0.29865(6) -0.16837(14) 0.05686(7) 0.0364(3) Uani 1 1 d . . . . .
C33 C 0.28006(6) -0.16001(15) 0.10567(8) 0.0391(4) Uani 1 1 d . . . . .
H33 H 0.2844 -0.2293 0.1330 0.047 Uiso 1 1 calc R U . . .
C34 C 0.25504(6) -0.04882(15) 0.11381(7) 0.0377(3) Uani 1 1 d . . . . .
H34 H 0.2425 -0.0426 0.1469 0.045 Uiso 1 1 calc R U . . .
C35 C 0.33568(8) -0.37436(17) 0.08882(10) 0.0559(5) Uani 1 1 d . . . . .
H35A H 0.3545 -0.4416 0.0761 0.067 Uiso 1 1 calc R U . . .
H35B H 0.3558 -0.3419 0.1283 0.067 Uiso 1 1 calc R U . . .
H35C H 0.3039 -0.4096 0.0913 0.067 Uiso 1 1 calc R U . . .
C36 C 0.00207(13) 0.4801(3) -0.16814(16) 0.0918(8) Uani 1 1 d . . . . .
H36 H -0.0151 0.4705 -0.2099 0.110 Uiso 1 1 calc R U . . .
C37 C 0.03917(16) 0.5660(3) -0.1491(2) 0.1141(13) Uani 1 1 d . . . . .
H37 H 0.0484 0.6174 -0.1773 0.137 Uiso 1 1 calc R U . . .
C38 C 0.06484(11) 0.5806(3) -0.0865(3) 0.1102(13) Uani 1 1 d . . . . .
H38 H 0.0912 0.6413 -0.0722 0.132 Uiso 1 1 calc R U . . .
C39 C 0.05010(13) 0.5038(4) -0.04775(18) 0.1080(11) Uani 1 1 d . . . . .
H39 H 0.0664 0.5101 -0.0057 0.130 Uiso 1 1 calc R U . . .
C40 C 0.01267(13) 0.4199(3) -0.06963(17) 0.0956(9) Uani 1 1 d . . . . .
H40 H 0.0025 0.3673 -0.0426 0.115 Uiso 1 1 calc R U . . .

loop_
_atom_site_aniso_label
_atom_site_aniso_U_11
_atom_site_aniso_U_22
_atom_site_aniso_U_33
_atom_site_aniso_U_23
_atom_site_aniso_U_13
_atom_site_aniso_U_12
S1 0.0620(3) 0.0562(3) 0.0451(3) 0.0156(2) -0.0008(2) -0.0145(2)
O1 0.0595(7) 0.0344(6) 0.0633(7) 0.0040(5) 0.0361(6) 0.0131(5)
O2 0.0458(7) 0.0734(9) 0.0480(7) -0.0108(6) 0.0114(6) -0.0127(6)
N1 0.0348(6) 0.0269(6) 0.0371(6) -0.0015(5) 0.0122(5) 0.0035(5)
N2 0.0358(6) 0.0297(6) 0.0352(6) -0.0009(5) 0.0114(5) 0.0034(5)
N3 0.0475(8) 0.0483(8) 0.0393(7) 0.0050(6) 0.0050(6) -0.0039(7)
N4 0.0470(8) 0.0414(8) 0.0432(8) 0.0051(6) 0.0066(6) -0.0044(6)
N5 0.0761(15) 0.0836(17) 0.152(3) -0.0353(18) 0.0159(17) 0.0131(13)
C1 0.0375(8) 0.0280(7) 0.0319(7) 0.0010(6) 0.0139(6) 0.0010(6)
C2 0.0356(7) 0.0308(7) 0.0357(7) 0.0035(6) 0.0149(6) 0.0012(6)
C3 0.0388(8) 0.0395(9) 0.0512(9) -0.0022(7) 0.0142(7) 0.0046(7)
C4 0.0376(9) 0.0492(10) 0.0675(12) -0.0003(9) 0.0138(8) 0.0094(8)
C5 0.0349(9) 0.0549(11) 0.0599(11) -0.0022(9) 0.0055(8) 0.0002(8)
C6 0.0415(9) 0.0425(9) 0.0467(9) -0.0026(7) 0.0110(7) -0.0035(7)
C7 0.0378(8) 0.0329(8) 0.0356(7) 0.0043(6) 0.0148(6) -0.0010(6)
C8 0.0414(8) 0.0305(7) 0.0321(7) 0.0025(6) 0.0156(6) -0.0020(6)
C9 0.0462(9) 0.0403(9) 0.0374(8) -0.0050(7) 0.0139(7) -0.0035(7)
C10 0.0574(10) 0.0386(9) 0.0401(8) -0.0101(7) 0.0186(8) -0.0003(7)
C11 0.0536(10) 0.0384(9) 0.0425(9) -0.0054(7) 0.0174(8) 0.0095(7)
C12 0.0433(8) 0.0351(8) 0.0382(8) -0.0012(6) 0.0130(7) 0.0059(7)
C13 0.0409(8) 0.0284(7) 0.0309(7) 0.0020(6) 0.0152(6) 0.0012(6)
C14 0.0366(7) 0.0283(7) 0.0309(7) 0.0018(6) 0.0134(6) 0.0021(6)
C15 0.0352(7) 0.0303(7) 0.0350(7) 0.0008(6) 0.0124(6) 0.0031(6)
C16 0.0341(7) 0.0306(7) 0.0383(8) -0.0040(6) 0.0118(6) 0.0049(6)
C17 0.0354(7) 0.0345(8) 0.0351(7) -0.0013(6) 0.0095(6) 0.0044(6)
C18 0.0350(7) 0.0317(7) 0.0368(7) -0.0012(6) 0.0116(6) 0.0032(6)
C19 0.0338(7) 0.0349(8) 0.0341(7) -0.0030(6) 0.0109(6) 0.0066(6)
C20 0.0428(8) 0.0363(8) 0.0351(8) 0.0017(6) 0.0078(6) 0.0050(7)
C21 0.0424(8) 0.0321(8) 0.0422(8) 0.0019(6) 0.0128(7) 0.0029(6)
C22 0.0332(7) 0.0351(8) 0.0378(8) -0.0031(6) 0.0104(6) 0.0067(6)
C23 0.0377(8) 0.0426(9) 0.0381(8) -0.0023(7) 0.0123(6) 0.0041(7)
C24 0.0347(8) 0.0426(9) 0.0536(9) -0.0018(7) 0.0158(7) 0.0008(7)
C25 0.0337(8) 0.0506(10) 0.0423(8) -0.0097(7) 0.0072(7) 0.0055(7)
C26 0.0425(9) 0.0653(11) 0.0363(8) -0.0042(8) 0.0106(7) -0.0016(8)
C27 0.0404(8) 0.0525(10) 0.0395(8) -0.0025(7) 0.0127(7) -0.0007(7)
C28 0.0491(10) 0.0624(12) 0.0623(12) -0.0067(10) 0.0152(9) -0.0061(9)
C29 0.0335(7) 0.0268(7) 0.0380(7) -0.0019(6) 0.0124(6) 0.0026(6)
C30 0.0488(9) 0.0327(8) 0.0402(8) 0.0054(6) 0.0187(7) 0.0051(7)
C31 0.0542(10) 0.0402(9) 0.0426(8) 0.0024(7) 0.0273(7) 0.0078(7)
C32 0.0375(8) 0.0292(7) 0.0463(8) -0.0014(6) 0.0188(7) 0.0037(6)
C33 0.0450(9) 0.0317(8) 0.0460(9) 0.0074(6) 0.0222(7) 0.0068(6)
C34 0.0433(8) 0.0358(8) 0.0396(8) 0.0024(6) 0.0211(7) 0.0059(6)
C35 0.0641(12) 0.0366(9) 0.0768(13) 0.0105(9) 0.0363(10) 0.0198(8)
C36 0.085(2) 0.091(2) 0.101(2) -0.0038(18) 0.0327(17) 0.0246(17)
C37 0.113(3) 0.082(2) 0.184(4) 0.028(2) 0.099(3) 0.042(2)
C38 0.0573(15) 0.0651(18) 0.210(4) -0.038(2) 0.046(2) -0.0042(13)
C39 0.086(2) 0.098(2) 0.122(3) -0.021(2) 0.0076(19) 0.0154(19)
C40 0.095(2) 0.0662(16) 0.123(3) 0.0027(17) 0.0319(19) 0.0079(15)

loop_
_atom_type_symbol
_atom_type_description
_atom_type_scat_dispersion_real
_atom_type_scat_dispersion_imag
_atom_type_scat_source
C C 0.0181 0.0091
;
International Tables for Crystallography
(Vol. C, Tables 4.2.6.8 and 6.1.1.4)
;
H H 0.0000 0.0000
;
International Tables for Crystallography
(Vol. C, Table 6.1.1.4)
;
N N 0.0311 0.0180
;
International Tables for Crystallography
(Vol. C, Tables 4.2.6.8 and 6.1.1.4)
;
O O 0.0492 0.0322
;
International Tables for Crystallography
(Vol. C, Tables 4.2.6.8 and 6.1.1.4)
;
S S 0.3331 0.5567
;
International Tables for Crystallography
(Vol. C, Tables 4.2.6.8 and 6.1.1.4)
;

loop_
_geom_angle_atom_site_label_1
_geom_angle_atom_site_label_2
_geom_angle_atom_site_label_3
_geom_angle
_geom_angle_site_symmetry_1
_geom_angle_site_symmetry_3
_geom_angle_publ_flag
N4 S1 N3 101.47(7) . . ?
C32 O1 C35 117.04(13) . . ?
C25 O2 C28 116.91(15) . . ?
C15 N1 C1 106.50(12) . . ?
C15 N1 C29 127.60(12) . . ?
C1 N1 C29 125.88(12) . . ?
C15 N2 C14 104.70(12) . . ?
C17 N3 S1 105.96(11) . . ?
C18 N4 S1 106.43(11) . . ?
C36 N5 C40 121.2(3) . . ?
C14 C1 N1 105.00(12) . . ?
C14 C1 C2 123.08(13) . . ?
N1 C1 C2 131.87(13) . . ?
C3 C2 C7 119.09(14) . . ?
C3 C2 C1 125.06(14) . . ?
C7 C2 C1 115.85(13) . . ?
C4 C3 C2 120.85(16) . . ?
C4 C3 H3 119.6 . . ?
C2 C3 H3 119.6 . . ?
C3 C4 C5 120.29(16) . . ?
C3 C4 H4 119.9 . . ?
C5 C4 H4 119.9 . . ?
C6 C5 C4 119.99(16) . . ?
C6 C5 H5 120.0 . . ?
C4 C5 H5 120.0 . . ?
C5 C6 C7 121.90(16) . . ?
C5 C6 H6 119.1 . . ?
C7 C6 H6 119.1 . . ?
C6 C7 C2 117.88(14) . . ?
C6 C7 C8 120.89(14) . . ?
C2 C7 C8 121.22(14) . . ?
C13 C8 C9 117.42(14) . . ?
C13 C8 C7 120.37(13) . . ?
C9 C8 C7 122.20(14) . . ?
C10 C9 C8 121.03(15) . . ?
C10 C9 H9 119.5 . . ?
C8 C9 H9 119.5 . . ?
C9 C10 C11 120.91(15) . . ?
C9 C10 H10 119.5 . . ?
C11 C10 H10 119.5 . . ?
C12 C11 C10 119.87(15) . . ?
C12 C11 H11 120.1 . . ?
C10 C11 H11 120.1 . . ?
C11 C12 C13 120.25(15) . . ?
C11 C12 H12 119.9 . . ?
C13 C12 H12 119.9 . . ?
C12 C13 C8 120.49(14) . . ?
C12 C13 C14 121.96(14) . . ?
C8 C13 C14 117.42(13) . . ?
N2 C14 C1 111.30(13) . . ?
N2 C14 C13 126.72(13) . . ?
C1 C14 C13 121.69(13) . . ?
N2 C15 N1 112.49(13) . . ?
N2 C15 C16 123.39(13) . . ?
N1 C15 C16 124.12(13) . . ?
C21 C16 C17 116.17(14) . . ?
C21 C16 C15 121.52(14) . . ?
C17 C16 C15 122.03(13) . . ?
N3 C17 C16 125.50(14) . . ?
N3 C17 C18 113.39(14) . . ?
C16 C17 C18 121.04(14) . . ?
N4 C18 C17 112.73(13) . . ?
N4 C18 C19 125.97(14) . . ?
C17 C18 C19 121.27(14) . . ?
C20 C19 C18 114.91(14) . . ?
C20 C19 C22 122.22(14) . . ?
C18 C19 C22 122.84(14) . . ?
C19 C20 C21 123.84(14) . . ?
C19 C20 H20 118.1 . . ?
C21 C20 H20 118.1 . . ?
C16 C21 C20 122.63(15) . . ?
C16 C21 H21 118.7 . . ?
C20 C21 H21 118.7 . . ?
C23 C22 C27 116.91(14) . . ?
C23 C22 C19 123.67(14) . . ?
C27 C22 C19 119.39(14) . . ?
C22 C23 C24 121.73(15) . . ?
C22 C23 H23 119.1 . . ?
C24 C23 H23 119.1 . . ?
C25 C24 C23 119.49(16) . . ?
C25 C24 H24 120.3 . . ?
C23 C24 H24 120.3 . . ?
O2 C25 C26 114.29(15) . . ?
O2 C25 C24 126.00(16) . . ?
C26 C25 C24 119.71(15) . . ?
C25 C26 C27 120.51(16) . . ?
C25 C26 H26 119.7 . . ?
C27 C26 H26 119.7 . . ?
C26 C27 C22 121.60(16) . . ?
C26 C27 H27 119.2 . . ?
C22 C27 H27 119.2 . . ?
O2 C28 H28A 109.5 . . ?
O2 C28 H28B 109.5 . . ?
H28A C28 H28B 109.5 . . ?
O2 C28 H28C 109.5 . . ?
H28A C28 H28C 109.5 . . ?
H28B C28 H28C 109.5 . . ?
C34 C29 C30 120.36(13) . . ?
C34 C29 N1 119.91(13) . . ?
C30 C29 N1 119.43(13) . . ?
C31 C30 C29 119.69(14) . . ?
C31 C30 H30 120.2 . . ?
C29 C30 H30 120.2 . . ?
C30 C31 C32 120.21(14) . . ?
C30 C31 H31 119.9 . . ?
C32 C31 H31 119.9 . . ?
O1 C32 C33 124.28(14) . . ?
O1 C32 C31 115.83(13) . . ?
C33 C32 C31 119.88(14) . . ?
C34 C33 C32 119.56(14) . . ?
C34 C33 H33 120.2 . . ?
C32 C33 H33 120.2 . . ?
C29 C34 C33 120.27(14) . . ?
C29 C34 H34 119.9 . . ?
C33 C34 H34 119.9 . . ?
O1 C35 H35A 109.5 . . ?
O1 C35 H35B 109.5 . . ?
H35A C35 H35B 109.5 . . ?
O1 C35 H35C 109.5 . . ?
H35A C35 H35C 109.5 . . ?
H35B C35 H35C 109.5 . . ?
N5 C36 C37 120.0(4) . . ?
N5 C36 H36 120.0 . . ?
C37 C36 H36 120.0 . . ?
C36 C37 C38 120.0(3) . . ?
C36 C37 H37 120.0 . . ?
C38 C37 H37 120.0 . . ?
C39 C38 C37 117.6(3) . . ?
C39 C38 H38 121.2 . . ?
C37 C38 H38 121.2 . . ?
C40 C39 C38 119.4(4) . . ?
C40 C39 H39 120.3 . . ?
C38 C39 H39 120.3 . . ?
C39 C40 N5 121.7(4) . . ?
C39 C40 H40 119.2 . . ?
N5 C40 H40 119.2 . . ?

loop_
_geom_bond_atom_site_label_1
_geom_bond_atom_site_label_2
_geom_bond_distance
_geom_bond_site_symmetry_2
_geom_bond_publ_flag
S1 N4 1.6057(14) . ?
S1 N3 1.6115(15) . ?
O1 C32 1.3616(18) . ?
O1 C35 1.428(2) . ?
O2 C25 1.374(2) . ?
O2 C28 1.409(2) . ?
N1 C15 1.3754(19) . ?
N1 C1 1.3884(19) . ?
N1 C29 1.4429(18) . ?
N2 C15 1.3192(19) . ?
N2 C14 1.3782(19) . ?
N3 C17 1.344(2) . ?
N4 C18 1.346(2) . ?
N5 C36 1.314(4) . ?
N5 C40 1.327(4) . ?
C1 C14 1.380(2) . ?
C1 C2 1.438(2) . ?
C2 C3 1.413(2) . ?
C2 C7 1.423(2) . ?
C3 C4 1.370(2) . ?
C3 H3 0.9400 . ?
C4 C5 1.391(3) . ?
C4 H4 0.9400 . ?
C5 C6 1.370(3) . ?
C5 H5 0.9400 . ?
C6 C7 1.405(2) . ?
C6 H6 0.9400 . ?
C7 C8 1.469(2) . ?
C8 C13 1.410(2) . ?
C8 C9 1.412(2) . ?
C9 C10 1.375(2) . ?
C9 H9 0.9400 . ?
C10 C11 1.384(2) . ?
C10 H10 0.9400 . ?
C11 C12 1.373(2) . ?
C11 H11 0.9400 . ?
C12 C13 1.406(2) . ?
C12 H12 0.9400 . ?
C13 C14 1.436(2) . ?
C15 C16 1.474(2) . ?
C16 C21 1.368(2) . ?
C16 C17 1.428(2) . ?
C17 C18 1.437(2) . ?
C18 C19 1.438(2) . ?
C19 C20 1.375(2) . ?
C19 C22 1.479(2) . ?
C20 C21 1.417(2) . ?
C20 H20 0.9400 . ?
C21 H21 0.9400 . ?
C22 C23 1.392(2) . ?
C22 C27 1.401(2) . ?
C23 C24 1.394(2) . ?
C23 H23 0.9400 . ?
C24 C25 1.386(2) . ?
C24 H24 0.9400 . ?
C25 C26 1.374(3) . ?
C26 C27 1.377(2) . ?
C26 H26 0.9400 . ?
C27 H27 0.9400 . ?
C28 H28A 0.9700 . ?
C28 H28B 0.9700 . ?
C28 H28C 0.9700 . ?
C29 C34 1.378(2) . ?
C29 C30 1.385(2) . ?
C30 C31 1.380(2) . ?
C30 H30 0.9400 . ?
C31 C32 1.390(2) . ?
C31 H31 0.9400 . ?
C32 C33 1.389(2) . ?
C33 C34 1.386(2) . ?
C33 H33 0.9400 . ?
C34 H34 0.9400 . ?
C35 H35A 0.9700 . ?
C35 H35B 0.9700 . ?
C35 H35C 0.9700 . ?
C36 C37 1.323(5) . ?
C36 H36 0.9400 . ?
C37 C38 1.410(5) . ?
C37 H37 0.9400 . ?
C38 C39 1.358(5) . ?
C38 H38 0.9400 . ?
C39 C40 1.322(4) . ?
C39 H39 0.9400 . ?
C40 H40 0.9400 . ?

loop_
_geom_torsion_atom_site_label_1
_geom_torsion_atom_site_label_2
_geom_torsion_atom_site_label_3
_geom_torsion_atom_site_label_4
_geom_torsion
_geom_torsion_site_symmetry_1
_geom_torsion_site_symmetry_2
_geom_torsion_site_symmetry_3
_geom_torsion_site_symmetry_4
_geom_torsion_publ_flag
N4 S1 N3 C17 0.78(13) . . . . ?
N3 S1 N4 C18 -1.47(13) . . . . ?
C15 N1 C1 C14 0.13(15) . . . . ?
C29 N1 C1 C14 178.62(13) . . . . ?
C15 N1 C1 C2 177.48(15) . . . . ?
C29 N1 C1 C2 -4.0(2) . . . . ?
C14 C1 C2 C3 -176.05(14) . . . . ?
N1 C1 C2 C3 7.0(3) . . . . ?
C14 C1 C2 C7 4.8(2) . . . . ?
N1 C1 C2 C7 -172.12(14) . . . . ?
C7 C2 C3 C4 0.4(2) . . . . ?
C1 C2 C3 C4 -178.69(16) . . . . ?
C2 C3 C4 C5 -0.3(3) . . . . ?
C3 C4 C5 C6 -0.2(3) . . . . ?
C4 C5 C6 C7 0.5(3) . . . . ?
C5 C6 C7 C2 -0.3(2) . . . . ?
C5 C6 C7 C8 179.17(16) . . . . ?
C3 C2 C7 C6 -0.1(2) . . . . ?
C1 C2 C7 C6 179.07(14) . . . . ?
C3 C2 C7 C8 -179.60(14) . . . . ?
C1 C2 C7 C8 -0.4(2) . . . . ?
C6 C7 C8 C13 175.83(14) . . . . ?
C2 C7 C8 C13 -4.7(2) . . . . ?
C6 C7 C8 C9 -4.6(2) . . . . ?
C2 C7 C8 C9 174.90(14) . . . . ?
C13 C8 C9 C10 -0.6(2) . . . . ?
C7 C8 C9 C10 179.85(14) . . . . ?
C8 C9 C10 C11 -0.6(3) . . . . ?
C9 C10 C11 C12 0.6(3) . . . . ?
C10 C11 C12 C13 0.6(3) . . . . ?
C11 C12 C13 C8 -1.8(2) . . . . ?
C11 C12 C13 C14 173.96(15) . . . . ?
C9 C8 C13 C12 1.7(2) . . . . ?
C7 C8 C13 C12 -178.65(13) . . . . ?
C9 C8 C13 C14 -174.21(13) . . . . ?
C7 C8 C13 C14 5.4(2) . . . . ?
C15 N2 C14 C1 1.17(16) . . . . ?
C15 N2 C14 C13 -172.75(14) . . . . ?
N1 C1 C14 N2 -0.81(16) . . . . ?
C2 C1 C14 N2 -178.46(13) . . . . ?
N1 C1 C14 C13 173.46(12) . . . . ?
C2 C1 C14 C13 -4.2(2) . . . . ?
C12 C13 C14 N2 -3.7(2) . . . . ?
C8 C13 C14 N2 172.19(14) . . . . ?
C12 C13 C14 C1 -177.04(14) . . . . ?
C8 C13 C14 C1 -1.1(2) . . . . ?
C14 N2 C15 N1 -1.09(16) . . . . ?
C14 N2 C15 C16 178.33(13) . . . . ?
C1 N1 C15 N2 0.62(16) . . . . ?
C29 N1 C15 N2 -177.83(13) . . . . ?
C1 N1 C15 C16 -178.79(13) . . . . ?
C29 N1 C15 C16 2.8(2) . . . . ?
N2 C15 C16 C21 60.5(2) . . . . ?
N1 C15 C16 C21 -120.10(17) . . . . ?
N2 C15 C16 C17 -113.08(17) . . . . ?
N1 C15 C16 C17 66.3(2) . . . . ?
S1 N3 C17 C16 177.30(13) . . . . ?
S1 N3 C17 C18 0.14(17) . . . . ?
C21 C16 C17 N3 -174.01(15) . . . . ?
C15 C16 C17 N3 -0.1(2) . . . . ?
C21 C16 C17 C18 2.9(2) . . . . ?
C15 C16 C17 C18 176.89(13) . . . . ?
S1 N4 C18 C17 1.68(16) . . . . ?
S1 N4 C18 C19 -176.59(13) . . . . ?
N3 C17 C18 N4 -1.2(2) . . . . ?
C16 C17 C18 N4 -178.55(14) . . . . ?
N3 C17 C18 C19 177.12(14) . . . . ?
C16 C17 C18 C19 -0.2(2) . . . . ?
N4 C18 C19 C20 175.32(15) . . . . ?
C17 C18 C19 C20 -2.8(2) . . . . ?
N4 C18 C19 C22 -6.8(2) . . . . ?
C17 C18 C19 C22 175.08(13) . . . . ?
C18 C19 C20 C21 3.2(2) . . . . ?
C22 C19 C20 C21 -174.73(14) . . . . ?
C17 C16 C21 C20 -2.7(2) . . . . ?
C15 C16 C21 C20 -176.70(14) . . . . ?
C19 C20 C21 C16 -0.4(3) . . . . ?
C20 C19 C22 C23 -154.29(15) . . . . ?
C18 C19 C22 C23 28.0(2) . . . . ?
C20 C19 C22 C27 27.4(2) . . . . ?
C18 C19 C22 C27 -150.32(15) . . . . ?
C27 C22 C23 C24 1.1(2) . . . . ?
C19 C22 C23 C24 -177.17(14) . . . . ?
C22 C23 C24 C25 0.3(2) . . . . ?
C28 O2 C25 C26 174.03(16) . . . . ?
C28 O2 C25 C24 -6.1(3) . . . . ?
C23 C24 C25 O2 178.14(16) . . . . ?
C23 C24 C25 C26 -1.9(2) . . . . ?
O2 C25 C26 C27 -177.99(16) . . . . ?
C24 C25 C26 C27 2.1(3) . . . . ?
C25 C26 C27 C22 -0.6(3) . . . . ?
C23 C22 C27 C26 -1.0(2) . . . . ?
C19 C22 C27 C26 177.37(16) . . . . ?
C15 N1 C29 C34 -98.05(19) . . . . ?
C1 N1 C29 C34 83.78(19) . . . . ?
C15 N1 C29 C30 88.13(19) . . . . ?
C1 N1 C29 C30 -90.04(18) . . . . ?
C34 C29 C30 C31 -0.9(2) . . . . ?
N1 C29 C30 C31 172.90(14) . . . . ?
C29 C30 C31 C32 0.0(3) . . . . ?
C35 O1 C32 C33 -2.4(2) . . . . ?
C35 O1 C32 C31 176.65(17) . . . . ?
C30 C31 C32 O1 -178.08(15) . . . . ?
C30 C31 C32 C33 1.1(3) . . . . ?
O1 C32 C33 C34 177.90(15) . . . . ?
C31 C32 C33 C34 -1.2(3) . . . . ?
C30 C29 C34 C33 0.8(2) . . . . ?
N1 C29 C34 C33 -172.97(14) . . . . ?
C32 C33 C34 C29 0.2(2) . . . . ?
C40 N5 C36 C37 0.1(4) . . . . ?
N5 C36 C37 C38 -0.1(4) . . . . ?
C36 C37 C38 C39 0.2(4) . . . . ?
C37 C38 C39 C40 -0.3(4) . . . . ?
C38 C39 C40 N5 0.3(5) . . . . ?
C36 N5 C40 C39 -0.2(5) . . . . ?
